data_7114998
loop_
_publ_author_name
'Lowe, Gordon'
'Ross, Steven A.'
'Probert, Michael'
'Cowley, Andrew'

_publ_section_title
;
 The X-ray crystal structure of
 N,S-bis[(4&#x2032;-chloro-2,2&#x2032;&#x2236;6&#x2032;,2&#x2033;-
 terpyridine)platinum(ii)]-2-mercaptoimidazole tris-hexafluorophosphate
 and
 tris[(2,2&#x2032;&#x2236;6&#x2032;,2&#x2033;-terpyridine)platinum(ii)]sulfonium
 tetra-perchlorate
;
_journal_issue 14
_journal_name_full 'Chemical Communications'
_journal_page_first 1288
_journal_paper_doi 10.1039/b103637h
_journal_year 2001
_chemical_compound_source
;
?
;
_chemical_formula_moiety ' C33 H23 Cl2 F18 N8 O2 P3 Pt2 S1 '
_chemical_formula_sum 'C33 H23 Cl2 F18 N8 O2 P3 Pt2 S'
_chemical_formula_weight 1491.63
_chemical_melting_point ?
_chemical_name_systematic
;                                                                               
?                                                                               
;
_space_group_IT_number 2
_symmetry_cell_setting triclinic
_symmetry_space_group_name_Hall '-P 1'
_symmetry_space_group_name_H-M 'P -1'
_atom_sites_solution_hydrogens geom
_atom_sites_solution_primary direct
_audit_creation_date 01-22-03
_audit_creation_method CRYSTALS_ver_12-03-99
_cell_angle_alpha 97.1106(5)
_cell_angle_beta 112.5601(5)
_cell_angle_gamma 109.7985(5)
_cell_formula_units_Z 2
_cell_length_a 11.9306(1)
_cell_length_b 14.3873(2)
_cell_length_c 15.3729(2)
_cell_measurement_reflns_used 8443
_cell_measurement_temperature 190
_cell_measurement_theta_max 26
_cell_measurement_theta_min 4
_cell_volume 2192.84(5)
_computing_cell_refinement
; 
Denzo/Scalepack (Otwinowski & Minor, 1996) 
;
_computing_data_collection
; 
COLLECT (Nonius BV, 1997) 
;
_computing_data_reduction
; 
Denzo/Scalepack (Otwinowski & Minor, 1996) 
;
_computing_molecular_graphics
; 
CAMERON (Watkin et al 1996) 
;
_computing_publication_material
; 
CRYSTALS (Watkin et all 200 
;
_computing_structure_refinement
; 
CRYSTALS (Watkin et all 200 
;
_computing_structure_solution
; 
SIR92 (Altomare et al, 1994) 
;
_diffrn_ambient_temperature 190
_diffrn_measured_fraction_theta_max 0.992
_diffrn_measurement_device_type
; 
Enraf Nonius Kappa CCD 
;
_diffrn_measurement_method \w
_diffrn_radiation_monochromator graphite
_diffrn_radiation_type 'Mo K\a'
_diffrn_radiation_wavelength 0.71073
_diffrn_reflns_av_R_equivalents 0.00
_diffrn_reflns_limit_h_max 14
_diffrn_reflns_limit_h_min 0
_diffrn_reflns_limit_k_max 16
_diffrn_reflns_limit_k_min -17
_diffrn_reflns_limit_l_max 17
_diffrn_reflns_limit_l_min -19
_diffrn_reflns_number 8930
_diffrn_reflns_theta_max 26.41
_diffrn_reflns_theta_min 4.08
_diffrn_standards_decay_% 0.00
_diffrn_standards_interval_count 0
_diffrn_standards_interval_time 0
_diffrn_standards_number 0
_exptl_absorpt_coefficient_mu 6.773
_exptl_absorpt_correction_T_max 0.26
_exptl_absorpt_correction_T_min 0.23
_exptl_absorpt_correction_type multi-scan
_exptl_absorpt_process_details
; 
Denzo/Scalepack (Otwinowski & Minor, 1996) 
;
_exptl_crystal_colour ' red '
_exptl_crystal_density_diffrn 2.259
_exptl_crystal_density_meas ?
_exptl_crystal_description ' block '
_exptl_crystal_F_000 1404.710
_exptl_crystal_size_max 0.30
_exptl_crystal_size_mid 0.20
_exptl_crystal_size_min 0.20
_refine_diff_density_max 1.49
_refine_diff_density_min -1.48
_refine_ls_extinction_method None
_refine_ls_goodness_of_fit_ref 1.0083
_refine_ls_hydrogen_treatment noref
_refine_ls_matrix_type full
_refine_ls_number_parameters 622
_refine_ls_number_reflns 7689
_refine_ls_R_factor_gt 0.0302
_refine_ls_shift/su_max 0.008716
_refine_ls_structure_factor_coef F
_refine_ls_weighting_details
;
Chebychev polynomial with 3 parameters, Carruthers & Watkin , 1979, 
0.928    0.532    0.651    
;
_refine_ls_weighting_scheme calc
_refine_ls_wR_factor_ref 0.0375
_reflns_limit_h_max 13
_reflns_limit_h_min -14
_reflns_limit_k_max 17
_reflns_limit_k_min -17
_reflns_limit_l_max 19
_reflns_limit_l_min 0
_reflns_number_gt 7689
_reflns_number_total 8930
_reflns_threshold_expression >3.00\s(I)
_cod_data_source_file b103637h.txt
_cod_data_source_block CRYSTALS_cif_2
_cod_depositor_comments
;
The following automatic conversions were performed:

'_chemical_melting_point' value 'not measured' was changed to '?' -
the value is undefined or not given.

'_symmetry_cell_setting' value
'Triclinic ' changed to 'triclinic' according to
/usr/data/users/saulius/automatic-downloads/retrospective/RSC/lib/dictionaries/cif_core.dic
dictionary named 'cif_core.dic' version 2.4.2 from 2011-04-26.

Automatic conversion script
Id: cif_fix_values 2281 2013-09-26 08:29:07Z andrius 

The following automatic conversions were performed:

'_exptl_crystal_density_meas' value 'not measured' was changed to '?'
- the value is perceived as not measured.

Automatic conversion script
Id: cif_fix_values 3008 2015-01-20 13:52:24Z robertas 
;
_cod_original_cell_volume 2192.8
_cod_original_sg_symbol_H-M 'P -1 '
_cod_original_formula_sum ' C33 H23 Cl2 F18 N8 O2 P3 Pt2 S1 '
_cod_database_code 7114998

loop_
_symmetry_equiv_pos_as_xyz
x,y,z
-x,-y,-z

loop_
_atom_site_label
_atom_site_fract_x
_atom_site_fract_y
_atom_site_fract_z
_atom_site_U_iso_or_equiv
_atom_site_occupancy
_atom_site_adp_type
Pt1 0.091865(15) 0.050087(13) 0.119712(11) 0.0255 1.0000 Uani
Pt2 0.195145(15) 0.183962(12) 0.346612(11) 0.0258 1.0000 Uani
Cl1 0.74324(14) 0.51655(12) 0.39637(14) 0.0600 1.0000 Uani
Cl2 0.64216(16) 0.08516(16) 0.12653(15) 0.0694 1.0000 Uani
S1 -0.10611(11) 0.0374(1) 0.12068(8) 0.0348 1.0000 Uani
P1 0.08469(16) 0.74857(12) 0.45923(13) 0.0515 1.0000 Uani
P2 0.52562(14) 0.74208(9) 0.3346(1) 0.0386 1.0000 Uani
P3 0.76992(17) 0.38530(13) 0.06353(13) 0.0548 1.0000 Uani
F1 0.2037(4) 0.7403(3) 0.4386(4) 0.0694 1.0000 Uani
F2 0.0336(7) 0.7834(8) 0.3628(5) 0.1435 1.0000 Uani
F3 0.1751(7) 0.8716(4) 0.5032(6) 0.1144 1.0000 Uani
F4 0.1571(8) 0.742(1) 0.5634(7) 0.1987 1.0000 Uani
F5 0.0016(8) 0.6383(4) 0.4092(11) 0.2551 1.0000 Uani
F6 -0.0313(4) 0.7557(4) 0.4822(3) 0.0732 1.0000 Uani
F7 0.6477(5) 0.7274(4) 0.3288(4) 0.0889 1.0000 Uani
F8 0.4280(4) 0.6319(3) 0.2559(3) 0.0703 1.0000 Uani
F9 0.5370(5) 0.6881(3) 0.4204(3) 0.0705 1.0000 Uani
F10 0.4021(5) 0.7567(4) 0.3377(5) 0.0921 1.0000 Uani
F11 0.5124(5) 0.7977(3) 0.2503(3) 0.0789 1.0000 Uani
F12 0.6267(4) 0.8514(3) 0.4139(3) 0.0583 1.0000 Uani
F13 0.7258(5) 0.3564(4) 0.1444(4) 0.0838 1.0000 Uani
F14 0.6539(5) 0.2749(4) -0.0135(4) 0.0865 1.0000 Uani
F15 0.8691(5) 0.3323(4) 0.0944(4) 0.0847 1.0000 Uani
F16 0.8096(7) 0.4113(5) -0.0204(4) 0.1101 1.0000 Uani
F17 0.8831(6) 0.4915(4) 0.1409(4) 0.0971 1.0000 Uani
F18 0.6678(7) 0.4371(5) 0.0302(5) 0.1157 1.0000 Uani
O1 0.6266(5) 0.7634(4) 0.0929(4) 0.0737 1.0000 Uani
O2 0.6841(12) 0.6114(8) 0.1716(7) 0.1578 1.0000 Uani
N1 0.2998(4) 0.0965(3) 0.3647(3) 0.0322 1.0000 Uani
N2 0.3635(4) 0.2869(3) 0.3659(3) 0.0272 1.0000 Uani
N3 0.1473(4) 0.3057(3) 0.3415(3) 0.0331 1.0000 Uani
N4 0.0776(4) -0.0935(3) 0.1286(3) 0.0346 1.0000 Uani
N5 0.2599(4) 0.0608(3) 0.1203(3) 0.0314 1.0000 Uani
N6 0.1629(4) 0.1977(3) 0.1118(3) 0.0311 1.0000 Uani
N7 0.0187(4) 0.0736(3) 0.3223(3) 0.0326 1.0000 Uani
N8 -0.1792(4) -0.0557(3) 0.2462(3) 0.0408 1.0000 Uani
C1 0.2597(5) -0.0017(4) 0.3667(3) 0.0378 1.0000 Uani
C2 0.3422(6) -0.0530(4) 0.3757(4) 0.0450 1.0000 Uani
C3 0.4648(6) -0.0032(4) 0.3817(4) 0.0462 1.0000 Uani
C4 0.5097(5) 0.1006(4) 0.3824(4) 0.0380 1.0000 Uani
C5 0.4259(5) 0.1480(3) 0.3745(3) 0.0336 1.0000 Uani
C6 0.4645(5) 0.2583(4) 0.3763(3) 0.0324 1.0000 Uani
C7 0.5836(5) 0.3280(4) 0.3860(4) 0.0352 1.0000 Uani
C8 0.5947(5) 0.4268(4) 0.3842(4) 0.0397 1.0000 Uani
C9 0.4916(5) 0.4559(4) 0.3739(4) 0.0377 1.0000 Uani
C10 0.3744(5) 0.3830(3) 0.3648(3) 0.0335 1.0000 Uani
C11 0.2512(5) 0.3944(4) 0.3534(4) 0.0350 1.0000 Uani
C12 0.2373(6) 0.4853(4) 0.3528(4) 0.0416 1.0000 Uani
C13 0.1161(6) 0.4883(4) 0.3417(5) 0.0504 1.0000 Uani
C14 0.0151(6) 0.3997(5) 0.3325(4) 0.0483 1.0000 Uani
C15 0.0328(5) 0.3093(4) 0.3326(4) 0.0387 1.0000 Uani
C16 -0.0186(5) -0.1689(4) 0.1362(4) 0.0399 1.0000 Uani
C17 -0.0144(7) -0.2624(5) 0.1453(4) 0.0518 1.0000 Uani
C18 0.0931(7) -0.2788(5) 0.1462(5) 0.0549 1.0000 Uani
C19 0.1921(7) -0.2031(5) 0.1373(4) 0.0506 1.0000 Uani
C20 0.1853(5) -0.1096(4) 0.1296(3) 0.0360 1.0000 Uani
C21 0.2885(5) -0.0223(4) 0.1255(3) 0.0370 1.0000 Uani
C22 0.4088(5) -0.0163(5) 0.1278(4) 0.0451 1.0000 Uani
C23 0.4919(5) 0.0748(5) 0.1237(4) 0.0473 1.0000 Uani
C24 0.4605(5) 0.1596(5) 0.1181(4) 0.0447 1.0000 Uani
C25 0.3406(5) 0.1508(4) 0.1163(3) 0.0344 1.0000 Uani
C26 0.2859(5) 0.2288(4) 0.1119(3) 0.0359 1.0000 Uani
C27 0.3506(6) 0.3269(4) 0.1089(4) 0.0476 1.0000 Uani
C28 0.2911(7) 0.3956(4) 0.1062(5) 0.0523 1.0000 Uani
C29 0.1697(7) 0.3638(5) 0.1055(4) 0.0503 1.0000 Uani
C30 0.1066(5) 0.2641(4) 0.1086(4) 0.0385 1.0000 Uani
C31 -0.0116(6) 0.0337(5) 0.3917(4) 0.0547 1.0000 Uani
C32 -0.1341(6) -0.0466(5) 0.3445(4) 0.0579 1.0000 Uani
C33 -0.0853(4) 0.0188(3) 0.2344(3) 0.0291 1.0000 Uani
H11 0.1688 -0.0391 0.3617 0.0393 1.0000 Uiso
H21 0.3110 -0.1262 0.3776 0.0479 1.0000 Uiso
H31 0.5232 -0.0403 0.3856 0.0549 1.0000 Uiso
H41 0.6010 0.1391 0.3885 0.0437 1.0000 Uiso
H71 0.6591 0.3084 0.3942 0.0416 1.0000 Uiso
H81 -0.2668 -0.1086 0.1922 0.0427 1.0000 Uiso
H91 0.5023 0.5277 0.3731 0.0439 1.0000 Uiso
H121 0.3128 0.5489 0.3602 0.0504 1.0000 Uiso
H131 0.1038 0.5536 0.3404 0.0642 1.0000 Uiso
H141 -0.0713 0.4003 0.3258 0.0609 1.0000 Uiso
H151 -0.0418 0.2453 0.3257 0.0478 1.0000 Uiso
H161 -0.0969 -0.1570 0.1354 0.0473 1.0000 Uiso
H171 -0.0879 -0.3167 0.1510 0.0614 1.0000 Uiso
H181 0.0992 -0.3453 0.1532 0.0637 1.0000 Uiso
H191 0.2694 -0.2153 0.1364 0.0620 1.0000 Uiso
H221 0.4336 -0.0759 0.1322 0.0562 1.0000 Uiso
H241 0.5231 0.2250 0.1156 0.0534 1.0000 Uiso
H271 0.4394 0.3487 0.1086 0.0559 1.0000 Uiso
H281 0.3373 0.4675 0.1048 0.0622 1.0000 Uiso
H291 0.1256 0.4121 0.1028 0.0658 1.0000 Uiso
H301 0.0174 0.2418 0.1084 0.0488 1.0000 Uiso
H311 0.0470 0.0597 0.4645 0.0576 1.0000 Uiso
H321 -0.1824 -0.0907 0.3756 0.0601 1.0000 Uiso

loop_
_atom_site_aniso_label
_atom_site_aniso_U_11
_atom_site_aniso_U_22
_atom_site_aniso_U_33
_atom_site_aniso_U_23
_atom_site_aniso_U_13
_atom_site_aniso_U_12
Pt1 0.02220(9) 0.0365(1) 0.02129(9) 0.00966(7) 0.01167(7) 0.01362(7)
Pt2 0.0236(1) 0.02409(9) 0.02298(9) 0.00720(6) 0.01019(7) 0.00288(7)
Cl1 0.0313(6) 0.0514(8) 0.0893(11) 0.0347(8) 0.0258(7) 0.0054(6)
Cl2 0.0403(8) 0.0969(13) 0.0886(12) 0.026(1) 0.0387(8) 0.0379(8)
S1 0.0251(5) 0.0554(7) 0.0285(5) 0.0162(5) 0.0133(4) 0.0193(5)
P1 0.0483(8) 0.0516(8) 0.071(1) 0.0194(7) 0.0392(8) 0.0247(7)
P2 0.0414(7) 0.0298(6) 0.0431(7) 0.0103(5) 0.0193(6) 0.0135(5)
P3 0.0518(9) 0.0527(8) 0.0585(9) 0.0171(7) 0.0221(8) 0.0238(7)
F1 0.061(2) 0.0519(19) 0.113(3) 0.016(2) 0.066(2) 0.0174(17)
F2 0.109(5) 0.233(9) 0.119(5) 0.088(6) 0.066(4) 0.077(6)
F3 0.131(5) 0.079(3) 0.177(6) 0.032(4) 0.110(5) 0.050(3)
F4 0.154(6) 0.454(16) 0.196(7) 0.25(1) 0.148(6) 0.226(9)
F5 0.153(6) 0.054(3) 0.56(2) -0.064(6) 0.266(11) -0.025(3)
F6 0.060(2) 0.104(3) 0.086(3) 0.030(2) 0.046(2) 0.051(2)
F7 0.072(3) 0.072(3) 0.139(4) 0.015(3) 0.062(3) 0.038(2)
F8 0.079(3) 0.0438(19) 0.055(2) 0.0032(16) 0.018(2) 0.0069(18)
F9 0.098(3) 0.0412(18) 0.049(2) 0.0198(15) 0.024(2) 0.0122(19)
F10 0.067(3) 0.076(3) 0.150(5) 0.024(3) 0.065(3) 0.034(2)
F11 0.093(3) 0.065(2) 0.065(3) 0.034(2) 0.029(2) 0.021(2)
F12 0.065(2) 0.0361(16) 0.056(2) 0.0081(15) 0.0206(18) 0.0114(16)
F13 0.080(3) 0.087(3) 0.084(3) 0.023(2) 0.048(3) 0.024(2)
F14 0.063(3) 0.086(3) 0.076(3) -0.006(2) 0.011(2) 0.028(2)
F15 0.069(3) 0.089(3) 0.095(3) 0.023(3) 0.024(3) 0.049(3)
F16 0.156(6) 0.113(4) 0.095(4) 0.050(3) 0.079(4) 0.062(4)
F17 0.095(4) 0.057(2) 0.108(4) 0.016(3) 0.039(3) 0.008(2)
F18 0.130(5) 0.124(5) 0.117(4) 0.040(4) 0.039(4) 0.098(4)
O1 0.055(3) 0.077(3) 0.056(3) -0.000(2) 0.025(2) -0.003(2)
O2 0.209(11) 0.175(9) 0.124(7) 0.028(6) 0.071(7) 0.129(9)
N1 0.0304(19) 0.0290(18) 0.0280(18) 0.0101(15) 0.0081(15) 0.0076(15)
N2 0.0248(17) 0.0259(17) 0.0248(17) 0.0082(14) 0.0090(14) 0.0063(14)
N3 0.030(2) 0.0342(19) 0.0327(19) 0.0090(16) 0.0145(16) 0.0115(16)
N4 0.037(2) 0.040(2) 0.0253(18) 0.0072(16) 0.0151(17) 0.0154(17)
N5 0.0281(19) 0.045(2) 0.0249(17) 0.0088(15) 0.0134(15) 0.0182(17)
N6 0.033(2) 0.037(2) 0.0260(18) 0.0105(15) 0.0155(16) 0.0156(16)
N7 0.0276(19) 0.0327(19) 0.0308(19) 0.0095(15) 0.0142(16) 0.0042(15)
N8 0.027(2) 0.041(2) 0.039(2) 0.0089(18) 0.0143(17) -0.0012(17)
C1 0.040(3) 0.029(2) 0.029(2) 0.0099(18) 0.010(2) 0.0042(19)
C2 0.054(3) 0.029(2) 0.037(3) 0.008(2) 0.011(2) 0.012(2)
C3 0.053(3) 0.045(3) 0.040(3) 0.013(2) 0.016(2) 0.024(2)
C4 0.036(2) 0.036(2) 0.037(2) 0.0089(19) 0.012(2) 0.016(2)
C5 0.034(2) 0.028(2) 0.033(2) 0.0108(18) 0.0121(19) 0.0104(18)
C6 0.030(2) 0.033(2) 0.032(2) 0.0118(18) 0.0119(18) 0.0108(18)
C7 0.030(2) 0.035(2) 0.039(2) 0.015(2) 0.014(2) 0.0120(19)
C8 0.025(2) 0.036(2) 0.044(3) 0.012(2) 0.012(2) 0.0016(19)
C9 0.033(2) 0.032(2) 0.045(3) 0.014(2) 0.017(2) 0.0092(19)
C10 0.034(2) 0.030(2) 0.030(2) 0.0072(17) 0.0131(19) 0.0090(18)
C11 0.033(2) 0.032(2) 0.035(2) 0.0086(18) 0.015(2) 0.0095(19)
C12 0.046(3) 0.035(2) 0.046(3) 0.012(2) 0.021(2) 0.018(2)
C13 0.058(3) 0.044(3) 0.058(3) 0.018(3) 0.029(3) 0.028(3)
C14 0.040(3) 0.062(3) 0.050(3) 0.015(3) 0.024(3) 0.026(3)
C15 0.035(2) 0.044(3) 0.041(3) 0.011(2) 0.023(2) 0.014(2)
C16 0.037(3) 0.042(3) 0.039(3) 0.008(2) 0.021(2) 0.012(2)
C17 0.063(4) 0.044(3) 0.047(3) 0.016(2) 0.026(3) 0.019(3)
C18 0.065(4) 0.044(3) 0.051(3) 0.014(3) 0.022(3) 0.022(3)
C19 0.058(4) 0.054(3) 0.042(3) 0.012(2) 0.019(3) 0.033(3)
C20 0.040(3) 0.040(3) 0.028(2) 0.0066(19) 0.014(2) 0.020(2)
C21 0.036(2) 0.054(3) 0.025(2) 0.010(2) 0.0114(19) 0.025(2)
C22 0.035(3) 0.065(3) 0.040(3) 0.014(2) 0.017(2) 0.028(3)
C23 0.034(3) 0.077(4) 0.040(3) 0.012(3) 0.019(2) 0.032(3)
C24 0.031(2) 0.063(3) 0.040(3) 0.013(2) 0.021(2) 0.014(2)
C25 0.029(2) 0.051(3) 0.023(2) 0.0089(19) 0.0133(18) 0.016(2)
C26 0.031(2) 0.049(3) 0.028(2) 0.0130(19) 0.0157(19) 0.014(2)
C27 0.045(3) 0.048(3) 0.048(3) 0.011(2) 0.026(3) 0.011(2)
C28 0.065(4) 0.042(3) 0.049(3) 0.017(2) 0.028(3) 0.017(3)
C29 0.071(4) 0.050(3) 0.043(3) 0.020(2) 0.030(3) 0.033(3)
C30 0.044(3) 0.047(3) 0.032(2) 0.013(2) 0.020(2) 0.023(2)
C31 0.050(3) 0.058(3) 0.036(3) 0.017(2) 0.022(2) -0.004(3)
C32 0.047(3) 0.063(4) 0.040(3) 0.018(3) 0.021(3) -0.005(3)
C33 0.025(2) 0.035(2) 0.027(2) 0.0079(17) 0.0145(17) 0.0080(17)

loop_
_atom_type_symbol
_atom_type_scat_dispersion_real
_atom_type_scat_dispersion_imag
_atom_type_scat_Cromer_Mann_a1
_atom_type_scat_Cromer_Mann_b1
_atom_type_scat_Cromer_Mann_a2
_atom_type_scat_Cromer_Mann_b2
_atom_type_scat_Cromer_Mann_a3
_atom_type_scat_Cromer_Mann_b3
_atom_type_scat_Cromer_Mann_a4
_atom_type_scat_Cromer_Mann_b4
_atom_type_scat_Cromer_Mann_c
_atom_type_scat_source
'C   ' 0.0020 0.0020 2.3100 20.8439 1.0200 10.2075 1.5886 0.5687 0.8650 51.6512 0.2156 International_Tables_Vol_IV_Table_2.2B
'H   ' 0.0000 0.0000 0.4930 10.5109 0.3229 26.1257 0.1402 3.1424 0.0408 57.7997 0.0030 International_Tables_Vol_IV_Table_2.2B
'Cl  ' 0.1320 0.1590 11.4604 0.0104 7.1964 1.1662 6.2556 18.5194 1.6455 47.7784 -9.5574 International_Tables_Vol_IV_Table_2.2B
'F   ' 0.0140 0.0100 3.5392 10.2825 2.6412 4.2944 1.5170 0.2615 1.0243 26.1476 0.2776 International_Tables_Vol_IV_Table_2.2B
'N   ' 0.0040 0.0030 12.2126 0.0057 3.1322 9.8933 2.0125 28.9975 1.1663 0.5826 -11.5290 International_Tables_Vol_IV_Table_2.2B
'O   ' 0.0080 0.0060 3.0485 13.2771 2.2868 5.7011 1.5463 0.3239 0.8670 32.9089 0.2508 International_Tables_Vol_IV_Table_2.2B
'P   ' 0.0900 0.0950 6.4345 1.9067 4.1791 27.1570 1.7800 0.5260 1.4908 68.1645 1.1149 International_Tables_Vol_IV_Table_2.2B
'Pt  ' -2.3520 8.3880 27.0059 1.5129 17.7639 8.8117 15.7131 0.4246 5.7837 38.6103 11.6883 International_Tables_Vol_IV_Table_2.2B
'S   ' 0.1100 0.1240 6.9053 1.4679 5.2034 22.2151 1.4379 0.2536 1.5863 56.1720 0.8669 International_Tables_Vol_IV_Table_2.2B

loop_
_geom_angle_atom_site_label_1
_geom_angle_site_symmetry_1
_geom_angle_atom_site_label_2
_geom_angle_atom_site_label_3
_geom_angle
_geom_angle_publ_flag
Pt1 2_555 Pt1 Pt2 159.339(8) yes
Pt1 2_555 Pt1 S1 84.76(3) yes
Pt2 . Pt1 S1 77.58(3) yes
Pt1 2_555 Pt1 N4 88.40(11) yes
Pt2 . Pt1 N4 104.80(11) yes
S1 . Pt1 N4 99.15(12) yes
Pt1 2_555 Pt1 N5 95.78(11) yes
Pt2 . Pt1 N5 101.93(11) yes
S1 . Pt1 N5 179.41(11) yes
N4 . Pt1 N5 80.64(17) yes
Pt1 2_555 Pt1 N6 93.8(1) yes
Pt2 . Pt1 N6 78.8(1) yes
S1 . Pt1 N6 99.30(11) yes
N4 . Pt1 N6 161.54(17) yes
N5 . Pt1 N6 80.90(16) yes
Pt1 . Pt2 N1 76.74(11) yes
Pt1 . Pt2 N2 98.08(11) yes
N1 . Pt2 N2 81.27(15) yes
Pt1 . Pt2 N3 108.45(11) yes
N1 . Pt2 N3 162.30(16) yes
N2 . Pt2 N3 81.24(16) yes
Pt1 . Pt2 N7 80.04(11) yes
N1 . Pt2 N7 97.88(16) yes
N2 . Pt2 N7 178.08(15) yes
N3 . Pt2 N7 99.68(16) yes
Pt1 . S1 C33 103.13(15) yes
F1 . P1 F2 89.8(3) yes
F1 . P1 F3 86.9(2) yes
F2 . P1 F3 79.5(5) yes
F1 . P1 F4 88.4(3) yes
F2 . P1 F4 166.6(6) yes
F3 . P1 F4 87.1(6) yes
F1 . P1 F5 90.7(3) yes
F2 . P1 F5 94.9(7) yes
F3 . P1 F5 173.9(6) yes
F4 . P1 F5 98.4(8) yes
F1 . P1 F6 178.4(3) yes
F2 . P1 F6 91.8(3) yes
F3 . P1 F6 93.4(3) yes
F4 . P1 F6 90.1(3) yes
F5 . P1 F6 89.2(3) yes
F7 . P2 F8 89.2(3) yes
F7 . P2 F9 91.6(3) yes
F8 . P2 F9 89.2(2) yes
F7 . P2 F10 178.6(3) yes
F8 . P2 F10 90.1(3) yes
F9 . P2 F10 89.6(3) yes
F7 . P2 F11 89.9(3) yes
F8 . P2 F11 91.6(2) yes
F9 . P2 F11 178.3(3) yes
F10 . P2 F11 88.9(3) yes
F7 . P2 F12 89.2(2) yes
F8 . P2 F12 178.4(2) yes
F9 . P2 F12 90.4(2) yes
F10 . P2 F12 91.4(3) yes
F11 . P2 F12 88.9(2) yes
F13 . P3 F14 89.0(3) yes
F13 . P3 F15 90.3(3) yes
F14 . P3 F15 88.6(3) yes
F13 . P3 F16 178.1(3) yes
F14 . P3 F16 89.1(3) yes
F15 . P3 F16 90.2(3) yes
F13 . P3 F17 89.6(3) yes
F14 . P3 F17 178.5(3) yes
F15 . P3 F17 90.7(3) yes
F16 . P3 F17 92.3(4) yes
F13 . P3 F18 90.1(3) yes
F14 . P3 F18 90.3(3) yes
F15 . P3 F18 178.8(3) yes
F16 . P3 F18 89.3(4) yes
F17 . P3 F18 90.4(4) yes
Pt2 . N1 C1 128.1(4) yes
Pt2 . N1 C5 112.9(3) yes
C1 . N1 C5 119.0(4) yes
Pt2 . N2 C6 118.6(3) yes
Pt2 . N2 C10 118.7(3) yes
C6 . N2 C10 122.7(4) yes
Pt2 . N3 C11 112.7(3) yes
Pt2 . N3 C15 127.9(3) yes
C11 . N3 C15 119.3(4) yes
Pt1 . N4 C16 128.4(4) yes
Pt1 . N4 C20 112.8(3) yes
C16 . N4 C20 118.8(4) yes
Pt1 . N5 C21 117.8(3) yes
Pt1 . N5 C25 118.1(3) yes
C21 . N5 C25 124.1(4) yes
Pt1 . N6 C26 112.6(3) yes
Pt1 . N6 C30 128.1(3) yes
C26 . N6 C30 119.2(4) yes
Pt2 . N7 C31 126.7(3) yes
Pt2 . N7 C33 125.6(3) yes
C31 . N7 C33 107.4(4) yes
C32 . N8 C33 108.5(4) yes
C32 . N8 H81 125.8(4) no
C33 . N8 H81 125.8(4) no
N1 . C1 C2 121.2(5) yes
N1 . C1 H11 119.4(5) no
C2 . C1 H11 119.4(5) no
C1 . C2 C3 119.7(5) yes
C1 . C2 H21 120.1(6) no
C3 . C2 H21 120.1(6) no
C2 . C3 C4 119.7(5) yes
C2 . C3 H31 120.1(5) no
C4 . C3 H31 120.1(6) no
C3 . C4 C5 118.5(5) yes
C3 . C4 H41 120.8(5) no
C5 . C4 H41 120.7(5) no
N1 . C5 C4 121.8(4) yes
N1 . C5 C6 115.4(4) yes
C4 . C5 C6 122.8(4) yes
N2 . C6 C5 111.7(4) yes
N2 . C6 C7 120.4(4) yes
C5 . C6 C7 127.9(4) yes
C6 . C7 C8 117.0(4) yes
C6 . C7 H71 121.5(5) no
C8 . C7 H71 121.5(5) no
Cl1 . C8 C7 118.3(4) yes
Cl1 . C8 C9 119.3(4) yes
C7 . C8 C9 122.4(4) yes
C8 . C9 C10 118.2(5) yes
C8 . C9 H91 120.9(5) no
C10 . C9 H91 120.9(5) no
N2 . C10 C9 119.3(5) yes
N2 . C10 C11 112.1(4) yes
C9 . C10 C11 128.6(4) yes
N3 . C11 C10 115.3(4) yes
N3 . C11 C12 120.9(5) yes
C10 . C11 C12 123.9(4) yes
C11 . C12 C13 119.6(5) yes
C11 . C12 H121 120.2(5) no
C13 . C12 H121 120.2(5) no
C12 . C13 C14 118.5(5) yes
C12 . C13 H131 120.7(6) no
C14 . C13 H131 120.7(6) no
C13 . C14 C15 120.1(5) yes
C13 . C14 H141 119.9(6) no
C15 . C14 H141 120.0(6) no
N3 . C15 C14 121.6(5) yes
N3 . C15 H151 119.2(5) no
C14 . C15 H151 119.2(5) no
N4 . C16 C17 122.9(5) yes
N4 . C16 H161 118.5(5) no
C17 . C16 H161 118.6(5) no
C16 . C17 C18 118.5(6) yes
C16 . C17 H171 120.7(6) no
C18 . C17 H171 120.7(6) no
C17 . C18 C19 119.5(6) yes
C17 . C18 H181 120.2(6) no
C19 . C18 H181 120.2(7) no
C18 . C19 C20 120.3(6) yes
C18 . C19 H191 119.8(6) no
C20 . C19 H191 119.9(6) no
N4 . C20 C19 120.0(5) yes
N4 . C20 C21 115.4(4) yes
C19 . C20 C21 124.6(5) yes
N5 . C21 C20 113.3(4) yes
N5 . C21 C22 119.1(5) yes
C20 . C21 C22 127.6(5) yes
C21 . C22 C23 117.4(5) yes
C21 . C22 H221 121.3(6) no
C23 . C22 H221 121.3(5) no
Cl2 . C23 C22 118.7(4) yes
Cl2 . C23 C24 118.6(5) yes
C22 . C23 C24 122.7(5) yes
C23 . C24 C25 118.1(5) yes
C23 . C24 H241 120.9(5) no
C25 . C24 H241 120.9(6) no
N5 . C25 C24 118.6(5) yes
N5 . C25 C26 113.0(4) yes
C24 . C25 C26 128.4(5) yes
N6 . C26 C25 115.4(4) yes
N6 . C26 C27 120.8(5) yes
C25 . C26 C27 123.8(5) yes
C26 . C27 C28 119.4(5) yes
C26 . C27 H271 120.3(6) no
C28 . C27 H271 120.3(6) no
C27 . C28 C29 119.1(5) yes
C27 . C28 H281 120.4(6) no
C29 . C28 H281 120.4(6) no
C28 . C29 C30 120.2(5) yes
C28 . C29 H291 119.9(6) no
C30 . C29 H291 119.9(6) no
N6 . C30 C29 121.2(5) yes
N6 . C30 H301 119.4(5) no
C29 . C30 H301 119.4(5) no
N7 . C31 C32 108.5(5) yes
N7 . C31 H311 125.8(5) no
C32 . C31 H311 125.8(5) no
N8 . C32 C31 106.7(4) yes
N8 . C32 H321 126.6(5) no
C31 . C32 H321 126.6(6) no
S1 . C33 N7 127.8(3) yes
S1 . C33 N8 123.2(3) yes
N7 . C33 N8 108.9(4) yes

loop_
_geom_bond_atom_site_label_1
_geom_bond_atom_site_label_2
_geom_bond_site_symmetry_2
_geom_bond_distance
_geom_bond_publ_flag
Pt1 Pt1 2_555 3.2841(3) yes
Pt1 Pt2 . 3.2903(2) yes
Pt1 S1 . 2.3126(11) yes
Pt1 N4 . 2.041(4) yes
Pt1 N5 . 1.954(4) yes
Pt1 N6 . 2.042(4) yes
Pt2 N1 . 2.025(4) yes
Pt2 N2 . 1.933(3) yes
Pt2 N3 . 2.019(4) yes
Pt2 N7 . 2.019(4) yes
Cl1 C8 . 1.725(5) yes
Cl2 C23 . 1.731(5) yes
S1 C33 . 1.737(4) yes
P1 F1 . 1.607(4) yes
P1 F2 . 1.587(7) yes
P1 F3 . 1.614(6) yes
P1 F4 . 1.536(7) yes
P1 F5 . 1.462(5) yes
P1 F6 . 1.585(4) yes
P2 F7 . 1.575(4) yes
P2 F8 . 1.590(4) yes
P2 F9 . 1.597(4) yes
P2 F10 . 1.574(4) yes
P2 F11 . 1.591(4) yes
P2 F12 . 1.590(3) yes
P3 F13 . 1.573(5) yes
P3 F14 . 1.621(5) yes
P3 F15 . 1.574(4) yes
P3 F16 . 1.581(6) yes
P3 F17 . 1.579(5) yes
P3 F18 . 1.591(5) yes
N1 C1 . 1.339(6) yes
N1 C5 . 1.371(6) yes
N2 C6 . 1.360(6) yes
N2 C10 . 1.347(6) yes
N3 C11 . 1.377(6) yes
N3 C15 . 1.339(6) yes
N4 C16 . 1.341(7) yes
N4 C20 . 1.375(7) yes
N5 C21 . 1.353(6) yes
N5 C25 . 1.352(6) yes
N6 C26 . 1.381(6) yes
N6 C30 . 1.338(6) yes
N7 C31 . 1.380(6) yes
N7 C33 . 1.332(6) yes
N8 C32 . 1.367(7) yes
N8 C33 . 1.352(6) yes
N8 H81 . 1.000(4) no
C1 C2 . 1.395(8) yes
C1 H11 . 1.000(5) no
C2 C3 . 1.353(9) yes
C2 H21 . 1.000(5) no
C3 C4 . 1.403(8) yes
C3 H31 . 1.000(6) no
C4 C5 . 1.367(7) yes
C4 H41 . 1.000(5) no
C5 C6 . 1.488(6) yes
C6 C7 . 1.372(7) yes
C7 C8 . 1.388(7) yes
C7 H71 . 1.000(5) no
C8 C9 . 1.388(8) yes
C9 C10 . 1.377(7) yes
C9 H91 . 1.000(5) no
C10 C11 . 1.479(7) yes
C11 C12 . 1.375(7) yes
C12 C13 . 1.405(8) yes
C12 H121 . 1.000(5) no
C13 C14 . 1.372(9) yes
C13 H131 . 1.000(5) no
C14 C15 . 1.386(8) yes
C14 H141 . 1.000(5) no
C15 H151 . 1.000(5) no
C16 C17 . 1.385(8) yes
C16 H161 . 1.000(5) no
C17 C18 . 1.38(1) yes
C17 H171 . 1.000(6) no
C18 C19 . 1.374(9) yes
C18 H181 . 1.000(6) no
C19 C20 . 1.393(8) yes
C19 H191 . 1.000(6) no
C20 C21 . 1.459(7) yes
C21 C22 . 1.394(7) yes
C22 C23 . 1.375(9) yes
C22 H221 . 1.000(6) no
C23 C24 . 1.396(9) yes
C24 C25 . 1.381(7) yes
C24 H241 . 1.000(6) no
C25 C26 . 1.473(7) yes
C26 C27 . 1.377(8) yes
C27 C28 . 1.395(9) yes
C27 H271 . 1.000(6) no
C28 C29 . 1.359(9) yes
C28 H281 . 1.000(6) no
C29 C30 . 1.392(8) yes
C29 H291 . 1.000(6) no
C30 H301 . 1.000(5) no
C31 C32 . 1.354(8) yes
C31 H311 . 1.000(6) no
C32 H321 . 1.000(5) no
